data_1569205
loop_
_publ_author_name
'Zhang, Shengbo'
'Xue, Yingying'
'Wu, Yanfen'
'Zhang, Yu-Xiao'
'Tan, Ting'
'Niu, Zhiqiang'

_publ_section_title
;
 PET recycling under mild conditions <i>via</i> substituent-modulated
 intramolecular hydrolysis.
;
_journal_issue 24
_journal_name_full 'Chemical science'
_journal_page_first 6558
_journal_page_last 6563
_journal_paper_doi 10.1039/d3sc01161e
_journal_volume 14
_journal_year 2023
_chemical_formula_moiety 'C24 H26 N6 O10 Zn2'
_chemical_formula_sum 'C24 H26 N6 O10 Zn2'
_chemical_formula_weight 689.25
_space_group_crystal_system monoclinic
_space_group_IT_number 14
_space_group_name_Hall '-P 2yn'
_space_group_name_H-M_alt 'P 1 21/n 1'
_atom_sites_solution_hydrogens mixed
_atom_sites_solution_primary direct
_audit_creation_date 2022-03-12
_audit_creation_method
;
Olex2 1.5
(compiled 2021.12.09 svn.r5202d8cf for OlexSys, GUI svn.r6439)
;
_audit_update_record
;
2022-09-06 deposited with the CCDC.	2023-05-25 downloaded from the CCDC.
;
_cell_angle_alpha 90
_cell_angle_beta 92.107(3)
_cell_angle_gamma 90
_cell_formula_units_Z 2
_cell_length_a 7.9192(3)
_cell_length_b 9.0455(3)
_cell_length_c 17.8728(6)
_cell_measurement_reflns_used 3695
_cell_measurement_temperature 173.00(10)
_cell_measurement_theta_max 75.8190
_cell_measurement_theta_min 6.0090
_cell_volume 1279.42(8)
_computing_cell_refinement 'CrysAlisPro 1.171.40.82a (Rigaku OD, 2020)'
_computing_data_collection 'CrysAlisPro 1.171.40.82a (Rigaku OD, 2020)'
_computing_data_reduction 'CrysAlisPro 1.171.40.82a (Rigaku OD, 2020)'
_computing_molecular_graphics 'Olex2 1.5 (Dolomanov et al., 2009)'
_computing_publication_material 'Olex2 1.5 (Dolomanov et al., 2009)'
_computing_structure_refinement 'SHELXL 2018/1 (Sheldrick, 2015)'
_computing_structure_solution 'SHELXS  (Sheldrick, 2008)'
_diffrn_ambient_environment N~2~
_diffrn_ambient_temperature 173.00(10)
_diffrn_detector 'CCD plate'
_diffrn_detector_area_resol_mean 5.2137
_diffrn_detector_type AtlasS2
_diffrn_measured_fraction_theta_full 1.000
_diffrn_measured_fraction_theta_max 0.997
_diffrn_measurement_details
;
List of Runs (angles in degrees, time in seconds):

  # Type    Start    End  Width  t~exp~   \w     \q     \k     \f   Frames
#--------------------------------------------------------------------------
  1  \w   -103.00  -2.00   1.00    1.00    --  -41.81 -19.00 -60.00  101
  2  \w     27.00  74.00   1.00    1.00    --   41.81-125.00 -90.00   47
  3  \w     55.00  83.00   1.00    1.00    --   41.81 -99.00  30.00   28
  4  \w     38.00  97.00   1.00    1.00    --   41.81-125.00  30.00   59
  5  \w     41.00  67.00   1.00    1.00    --  112.00 -95.00-150.00   26
  6  \w    114.00 152.00   1.00    1.00    --  112.00  77.00-150.00   38
  7  \w     47.00 138.00   1.00    1.00    --  112.00 -45.00-150.00   91
  8  \w     91.00 145.00   1.00    1.00    --  112.00 178.00-150.00   54
  9  \w     81.00 108.00   1.00    1.00    --  112.00-111.00 -30.00   27
 10  \w    127.00 177.00   1.00    1.00    --  112.00  77.00 -60.00   50
 11  \w     37.00  88.00   1.00    1.00    --  112.00-111.00  30.00   51
 12  \w     31.00  91.00   1.00    1.00    --  112.00 -95.00-120.00   60
 13  \w    106.00 149.00   1.00    1.00    --  112.00 111.00-150.00   43
 14  \w    153.00 178.00   1.00    1.00    --  112.00 111.00-150.00   25
 15  \w     40.00  95.00   1.00    1.00    --  112.00 -61.00  60.00   55
 16  \w     46.00  90.00   1.00    1.00    --  112.00-111.00-180.00   44
;
_diffrn_measurement_device 'four-circle diffractometer'
_diffrn_measurement_device_type 'SuperNova, Dual, Cu at home/near, AtlasS2'
_diffrn_measurement_method '\w scans'
_diffrn_orient_matrix_type 'CrysAlisPro convention (1999,Acta A55,543-557)'
_diffrn_orient_matrix_UB_11 -0.0995689000
_diffrn_orient_matrix_UB_12 0.0538197000
_diffrn_orient_matrix_UB_13 0.0672751000
_diffrn_orient_matrix_UB_21 0.1359597000
_diffrn_orient_matrix_UB_22 0.1178770000
_diffrn_orient_matrix_UB_23 0.0173543000
_diffrn_orient_matrix_UB_31 -0.0971483000
_diffrn_orient_matrix_UB_32 0.1106429000
_diffrn_orient_matrix_UB_33 -0.0511636000
_diffrn_radiation_monochromator mirror
_diffrn_radiation_probe x-ray
_diffrn_radiation_type 'Cu K\a'
_diffrn_radiation_wavelength 1.54184
_diffrn_reflns_av_R_equivalents 0.0259
_diffrn_reflns_av_unetI/netI 0.0301
_diffrn_reflns_Laue_measured_fraction_full 1.000
_diffrn_reflns_Laue_measured_fraction_max 0.997
_diffrn_reflns_limit_h_max 9
_diffrn_reflns_limit_h_min -9
_diffrn_reflns_limit_k_max 11
_diffrn_reflns_limit_k_min -7
_diffrn_reflns_limit_l_max 18
_diffrn_reflns_limit_l_min -22
_diffrn_reflns_number 5973
_diffrn_reflns_point_group_measured_fraction_full 1.000
_diffrn_reflns_point_group_measured_fraction_max 0.997
_diffrn_reflns_theta_full 67.684
_diffrn_reflns_theta_max 74.482
_diffrn_reflns_theta_min 4.952
_diffrn_source 'micro-focus sealed X-ray tube'
_diffrn_source_type 'SuperNova (Cu) X-ray Source'
_exptl_absorpt_coefficient_mu 2.944
_exptl_absorpt_correction_T_max 1.00000
_exptl_absorpt_correction_T_min 0.87049
_exptl_absorpt_correction_type multi-scan
_exptl_absorpt_process_details
;
CrysAlisPro 1.171.40.82a (Rigaku Oxford Diffraction, 2020)
Empirical absorption correction using spherical harmonics,
implemented in SCALE3 ABSPACK scaling algorithm.
;
_exptl_crystal_colour 'clear light orange'
_exptl_crystal_colour_lustre clear
_exptl_crystal_colour_modifier light
_exptl_crystal_colour_primary orange
_exptl_crystal_density_diffrn 1.789
_exptl_crystal_description block
_exptl_crystal_F_000 704
_refine_diff_density_max 0.437
_refine_diff_density_min -0.346
_refine_diff_density_rms 0.071
_refine_ls_extinction_method none
_refine_ls_goodness_of_fit_ref 1.065
_refine_ls_hydrogen_treatment mixed
_refine_ls_matrix_type full
_refine_ls_number_parameters 195
_refine_ls_number_reflns 2600
_refine_ls_number_restraints 0
_refine_ls_restrained_S_all 1.065
_refine_ls_R_factor_all 0.0361
_refine_ls_R_factor_gt 0.0310
_refine_ls_shift/su_max 0.000
_refine_ls_shift/su_mean 0.000
_refine_ls_structure_factor_coef Fsqd
_refine_ls_weighting_details 'w=1/[\s^2^(Fo^2^)+(0.0392P)^2^+1.1106P] where P=(Fo^2^+2Fc^2^)/3'
_refine_ls_weighting_scheme calc
_refine_ls_wR_factor_gt 0.0830
_refine_ls_wR_factor_ref 0.0852
_reflns_Friedel_coverage 0.000
_reflns_number_gt 2342
_reflns_number_total 2600
_reflns_threshold_expression 'I > 2\s(I)'
_cod_data_source_file d3sc01161e2.cif
_cod_data_source_block zn2l2-ome
_cod_depositor_comments 'Adding full bibliography for 1569205--1569212.cif.'
_cod_original_cell_volume 1279.42(7)
_cod_database_code 1569205
_shelx_shelxl_version_number 2018/1
_chemical_oxdiff_formula 'C H O N Zn'
_shelx_space_group_comment
;
The symmetry employed for this shelxl refinement is uniquely defined
by the following loop, which should always be used as a source of
symmetry information in preference to the above space-group names.
They are only intended as comments.
;
_reflns_odcompleteness_completeness 99.95
_reflns_odcompleteness_iscentric 1
_reflns_odcompleteness_theta 61.08
_olex2_refinement_description
;
1. Fixed Uiso
 At 1.2 times of:
  All C(H) groups, All C(H,H) groups
 At 1.5 times of:
  All C(H,H,H) groups
2.a Secondary CH2 refined with riding coordinates:
 C12(H12a,H12b), C10(H10a,H10b), C11(H11a,H11b)
2.b Aromatic/amide H refined with riding coordinates:
 C8(H8), C7(H7), C3(H3)
2.c Idealised Me refined as rotating group:
 C1(H1a,H1b,H1c)
;
_olex2_submission_special_instructions 'No special instructions were received'
_oxdiff_exptl_absorpt_empirical_details
;
Empirical correction (ABSPACK) includes:
- Absorption correction using spherical harmonics
- Frame scaling
;
_oxdiff_exptl_absorpt_empirical_full_max 1.209
_oxdiff_exptl_absorpt_empirical_full_min 0.668

loop_
_space_group_symop_operation_xyz
'x, y, z'
'-x+1/2, y+1/2, -z+1/2'
'-x, -y, -z'
'x-1/2, -y-1/2, z-1/2'

loop_
_atom_site_label
_atom_site_type_symbol
_atom_site_fract_x
_atom_site_fract_y
_atom_site_fract_z
_atom_site_U_iso_or_equiv
_atom_site_adp_type
_atom_site_occupancy
_atom_site_site_symmetry_order
_atom_site_calc_flag
_atom_site_refinement_flags_posn
_atom_site_refinement_flags_adp
_atom_site_refinement_flags_occupancy
_atom_site_disorder_assembly
_atom_site_disorder_group
Zn1 Zn 0.05595(4) 0.51879(3) 0.08728(2) 0.01977(11) Uani 1 1 d . . . . .
O2 O -0.1362(2) 0.43728(18) 0.01762(9) 0.0219(3) Uani 1 1 d . . . . .
O1 O -0.6600(2) 0.0643(2) 0.09151(10) 0.0323(4) Uani 1 1 d . . . . .
O4 O -0.0112(3) 0.7322(2) 0.10688(11) 0.0346(4) Uani 1 1 d . . . . .
C5 C -0.2625(3) 0.3480(2) 0.03355(12) 0.0193(4) Uani 1 1 d . . . . .
N1 N -0.0108(3) 0.3716(2) 0.16682(10) 0.0215(4) Uani 1 1 d . . . . .
C8 C -0.1384(3) 0.2848(3) 0.16328(13) 0.0231(5) Uani 1 1 d . . . . .
H8 H -0.151918 0.223460 0.204382 0.028 Uiso 1 1 calc R U . . .
C2 C -0.5349(3) 0.1577(3) 0.06837(14) 0.0251(5) Uani 1 1 d . . . . .
C9 C -0.4211(3) 0.3988(3) -0.08955(13) 0.0231(5) Uani 1 1 d . . . . .
C7 C -0.5373(3) 0.2340(3) 0.00154(13) 0.0250(5) Uani 1 1 d . . . . .
H7 H -0.629362 0.223803 -0.031874 0.030 Uiso 1 1 calc R U . . .
C4 C -0.2644(3) 0.2708(3) 0.10275(13) 0.0212(5) Uani 1 1 d . . . . .
C3 C -0.3983(3) 0.1760(3) 0.11810(13) 0.0239(5) Uani 1 1 d . . . . .
H3 H -0.395495 0.123873 0.162967 0.029 Uiso 1 1 calc R U . . .
O3 O -0.1994(3) 0.6519(2) 0.18136(13) 0.0486(6) Uani 1 1 d . . . . .
C6 C -0.4021(3) 0.3271(3) -0.01693(13) 0.0217(5) Uani 1 1 d . . . . .
O5 O -0.1687(3) 0.8863(2) 0.16465(14) 0.0505(6) Uani 1 1 d . . . . .
C1 C -0.8068(3) 0.0516(3) 0.04401(16) 0.0349(6) Uani 1 1 d . . . . .
H1A H -0.777312 0.007639 -0.002633 0.052 Uiso 1 1 calc R U . . .
H1B H -0.853885 0.147968 0.034850 0.052 Uiso 1 1 calc R U . . .
H1C H -0.888398 -0.009434 0.067664 0.052 Uiso 1 1 calc R U . . .
N2 N 0.3094(3) 0.5323(2) 0.12594(11) 0.0217(4) Uani 1 1 d . . . . .
N3 N -0.1281(3) 0.7583(2) 0.15250(12) 0.0281(5) Uani 1 1 d . . . . .
C12 C 0.3677(3) 0.4800(3) 0.20109(13) 0.0265(5) Uani 1 1 d . . . . .
H12A H 0.355349 0.559719 0.236756 0.032 Uiso 1 1 calc R U . . .
H12B H 0.486984 0.455935 0.199869 0.032 Uiso 1 1 calc R U . . .
C10 C 0.0870(3) 0.3754(3) 0.23844(13) 0.0261(5) Uani 1 1 d . . . . .
H10A H 0.042953 0.301429 0.271845 0.031 Uiso 1 1 calc R U . . .
H10B H 0.073664 0.471443 0.261603 0.031 Uiso 1 1 calc R U . . .
C11 C 0.2732(3) 0.3463(3) 0.22805(13) 0.0266(5) Uani 1 1 d . . . . .
H11A H 0.324501 0.313798 0.275341 0.032 Uiso 1 1 calc R U . . .
H11B H 0.284555 0.266761 0.192194 0.032 Uiso 1 1 calc R U . . .
H9 H -0.529(4) 0.394(3) -0.1121(16) 0.028(7) Uiso 1 1 d . . . . .

loop_
_atom_site_aniso_label
_atom_site_aniso_U_11
_atom_site_aniso_U_22
_atom_site_aniso_U_33
_atom_site_aniso_U_23
_atom_site_aniso_U_13
_atom_site_aniso_U_12
Zn1 0.01967(18) 0.02305(17) 0.01649(17) 0.00099(11) -0.00076(12) -0.00265(12)
O2 0.0204(8) 0.0288(8) 0.0163(7) 0.0009(6) -0.0004(6) -0.0081(7)
O1 0.0259(9) 0.0393(10) 0.0314(9) 0.0071(8) -0.0006(7) -0.0158(8)
O4 0.0369(10) 0.0276(9) 0.0401(10) -0.0017(8) 0.0130(9) 0.0035(8)
C5 0.0173(11) 0.0214(10) 0.0194(10) -0.0012(8) 0.0020(8) -0.0032(9)
N1 0.0214(10) 0.0262(9) 0.0169(9) 0.0021(7) -0.0010(7) -0.0004(8)
C8 0.0230(12) 0.0257(11) 0.0206(10) 0.0050(9) 0.0019(9) -0.0005(9)
C2 0.0210(12) 0.0268(11) 0.0276(12) 0.0008(9) 0.0033(9) -0.0066(10)
C9 0.0188(11) 0.0279(11) 0.0224(11) -0.0012(9) -0.0028(9) -0.0026(10)
C7 0.0192(11) 0.0304(12) 0.0251(11) -0.0013(9) -0.0032(9) -0.0055(10)
C4 0.0196(11) 0.0229(10) 0.0214(10) 0.0001(9) 0.0029(9) -0.0020(9)
C3 0.0241(12) 0.0259(11) 0.0218(11) 0.0045(9) 0.0024(9) -0.0037(10)
O3 0.0496(13) 0.0452(12) 0.0525(13) -0.0014(10) 0.0217(11) 0.0008(10)
C6 0.0206(11) 0.0243(11) 0.0200(10) -0.0005(9) -0.0002(9) -0.0013(9)
O5 0.0561(14) 0.0358(11) 0.0599(14) -0.0084(10) 0.0062(11) 0.0198(11)
C1 0.0251(13) 0.0427(15) 0.0367(14) 0.0027(12) -0.0029(11) -0.0171(12)
N2 0.0207(10) 0.0239(9) 0.0201(9) 0.0020(7) -0.0029(8) -0.0017(8)
N3 0.0242(10) 0.0336(11) 0.0261(10) -0.0039(9) -0.0045(8) 0.0050(9)
C12 0.0253(12) 0.0328(12) 0.0211(11) 0.0047(10) -0.0043(10) -0.0013(11)
C10 0.0265(12) 0.0341(12) 0.0173(10) 0.0023(9) -0.0024(9) 0.0003(11)
C11 0.0254(13) 0.0307(12) 0.0233(11) 0.0056(9) -0.0048(9) -0.0009(10)

loop_
_atom_type_symbol
_atom_type_description
_atom_type_scat_dispersion_real
_atom_type_scat_dispersion_imag
_atom_type_scat_source
C C 0.0181 0.0091 'International Tables Vol C Tables 4.2.6.8 and 6.1.1.4'
H H 0.0000 0.0000 'International Tables Vol C Tables 4.2.6.8 and 6.1.1.4'
N N 0.0311 0.0180 'International Tables Vol C Tables 4.2.6.8 and 6.1.1.4'
O O 0.0492 0.0322 'International Tables Vol C Tables 4.2.6.8 and 6.1.1.4'
Zn Zn -1.5491 0.6778 'International Tables Vol C Tables 4.2.6.8 and 6.1.1.4'

loop_
_geom_angle_atom_site_label_1
_geom_angle_atom_site_label_2
_geom_angle_atom_site_label_3
_geom_angle
_geom_angle_site_symmetry_1
_geom_angle_site_symmetry_3
_geom_angle_publ_flag
O2 Zn1 O2 76.30(7) 3_565 . ?
O2 Zn1 N2 87.98(7) 3_565 . ?
O2 Zn1 N2 153.10(7) . . ?
O4 Zn1 O2 104.52(8) . . ?
O4 Zn1 O2 93.76(7) . 3_565 ?
O4 Zn1 N2 98.08(8) . . ?
N1 Zn1 O2 89.04(7) . . ?
N1 Zn1 O2 150.25(7) . 3_565 ?
N1 Zn1 O4 115.13(8) . . ?
N1 Zn1 N2 94.46(8) . . ?
Zn1 O2 Zn1 103.70(7) 3_565 . ?
C5 O2 Zn1 129.28(14) . . ?
C5 O2 Zn1 125.40(14) . 3_565 ?
C2 O1 C1 116.9(2) . . ?
N3 O4 Zn1 119.00(16) . . ?
O2 C5 C4 121.3(2) . . ?
O2 C5 C6 121.6(2) . . ?
C6 C5 C4 117.2(2) . . ?
C8 N1 Zn1 126.35(16) . . ?
C8 N1 C10 116.52(19) . . ?
C10 N1 Zn1 116.84(15) . . ?
N1 C8 H8 116.2 . . ?
N1 C8 C4 127.7(2) . . ?
C4 C8 H8 116.2 . . ?
O1 C2 C7 125.5(2) . . ?
O1 C2 C3 115.7(2) . . ?
C7 C2 C3 118.8(2) . . ?
C6 C9 H9 115.3(18) . . ?
N2 C9 C6 128.4(2) 3_565 . ?
N2 C9 H9 116.4(18) 3_565 . ?
C2 C7 H7 119.5 . . ?
C2 C7 C6 121.0(2) . . ?
C6 C7 H7 119.5 . . ?
C5 C4 C8 125.3(2) . . ?
C3 C4 C5 120.3(2) . . ?
C3 C4 C8 114.4(2) . . ?
C2 C3 C4 121.8(2) . . ?
C2 C3 H3 119.1 . . ?
C4 C3 H3 119.1 . . ?
C5 C6 C9 124.3(2) . . ?
C7 C6 C5 120.8(2) . . ?
C7 C6 C9 114.9(2) . . ?
O1 C1 H1A 109.5 . . ?
O1 C1 H1B 109.5 . . ?
O1 C1 H1C 109.5 . . ?
H1A C1 H1B 109.5 . . ?
H1A C1 H1C 109.5 . . ?
H1B C1 H1C 109.5 . . ?
C9 N2 Zn1 122.07(16) 3_565 . ?
C9 N2 C12 114.7(2) 3_565 . ?
C12 N2 Zn1 122.77(16) . . ?
O3 N3 O4 118.3(2) . . ?
O5 N3 O4 119.3(2) . . ?
O5 N3 O3 122.4(2) . . ?
N2 C12 H12A 108.8 . . ?
N2 C12 H12B 108.8 . . ?
N2 C12 C11 113.8(2) . . ?
H12A C12 H12B 107.7 . . ?
C11 C12 H12A 108.8 . . ?
C11 C12 H12B 108.8 . . ?
N1 C10 H10A 109.2 . . ?
N1 C10 H10B 109.2 . . ?
N1 C10 C11 111.86(19) . . ?
H10A C10 H10B 107.9 . . ?
C11 C10 H10A 109.2 . . ?
C11 C10 H10B 109.2 . . ?
C12 C11 C10 113.3(2) . . ?
C12 C11 H11A 108.9 . . ?
C12 C11 H11B 108.9 . . ?
C10 C11 H11A 108.9 . . ?
C10 C11 H11B 108.9 . . ?
H11A C11 H11B 107.7 . . ?

loop_
_geom_bond_atom_site_label_1
_geom_bond_atom_site_label_2
_geom_bond_distance
_geom_bond_site_symmetry_2
_geom_bond_publ_flag
Zn1 O2 2.0408(16) 3_565 ?
Zn1 O2 2.0663(16) . ?
Zn1 O4 2.0364(18) . ?
Zn1 N1 2.0315(19) . ?
Zn1 N2 2.102(2) . ?
O2 C5 1.324(3) . ?
O1 C2 1.377(3) . ?
O1 C1 1.419(3) . ?
O4 N3 1.278(3) . ?
C5 C4 1.421(3) . ?
C5 C6 1.414(3) . ?
N1 C8 1.280(3) . ?
N1 C10 1.472(3) . ?
C8 H8 0.9300 . ?
C8 C4 1.450(3) . ?
C2 C7 1.379(3) . ?
C2 C3 1.385(3) . ?
C9 C6 1.454(3) . ?
C9 N2 1.279(3) 3_565 ?
C9 H9 0.93(3) . ?
C7 H7 0.9300 . ?
C7 C6 1.411(3) . ?
C4 C3 1.398(3) . ?
C3 H3 0.9300 . ?
O3 N3 1.238(3) . ?
O5 N3 1.223(3) . ?
C1 H1A 0.9600 . ?
C1 H1B 0.9600 . ?
C1 H1C 0.9600 . ?
N2 C12 1.482(3) . ?
C12 H12A 0.9700 . ?
C12 H12B 0.9700 . ?
C12 C11 1.510(3) . ?
C10 H10A 0.9700 . ?
C10 H10B 0.9700 . ?
C10 C11 1.516(3) . ?
C11 H11A 0.9700 . ?
C11 H11B 0.9700 . ?

loop_
_geom_torsion_atom_site_label_1
_geom_torsion_atom_site_label_2
_geom_torsion_atom_site_label_3
_geom_torsion_atom_site_label_4
_geom_torsion
_geom_torsion_site_symmetry_1
_geom_torsion_site_symmetry_2
_geom_torsion_site_symmetry_3
_geom_torsion_site_symmetry_4
_geom_torsion_publ_flag
Zn1 O2 C5 C4 -12.3(3) . . . . ?
Zn1 O2 C5 C4 150.81(17) 3_565 . . . ?
Zn1 O2 C5 C6 166.80(16) . . . . ?
Zn1 O2 C5 C6 -30.1(3) 3_565 . . . ?
Zn1 O4 N3 O3 -2.1(3) . . . . ?
Zn1 O4 N3 O5 179.80(19) . . . . ?
Zn1 N1 C8 C4 -0.1(4) . . . . ?
Zn1 N1 C10 C11 -59.6(2) . . . . ?
Zn1 N2 C12 C11 33.9(3) . . . . ?
O2 C5 C4 C8 3.1(4) . . . . ?
O2 C5 C4 C3 -179.4(2) . . . . ?
O2 C5 C6 C9 0.2(4) . . . . ?
O2 C5 C6 C7 -178.7(2) . . . . ?
O1 C2 C7 C6 -179.9(2) . . . . ?
O1 C2 C3 C4 -178.2(2) . . . . ?
C5 C4 C3 C2 -2.1(4) . . . . ?
N1 C8 C4 C5 3.5(4) . . . . ?
N1 C8 C4 C3 -174.2(2) . . . . ?
N1 C10 C11 C12 79.5(3) . . . . ?
C8 N1 C10 C11 126.3(2) . . . . ?
C8 C4 C3 C2 175.6(2) . . . . ?
C2 C7 C6 C5 -1.7(4) . . . . ?
C2 C7 C6 C9 179.3(2) . . . . ?
C9 N2 C12 C11 -153.5(2) 3_565 . . . ?
C7 C2 C3 C4 0.8(4) . . . . ?
C4 C5 C6 C9 179.3(2) . . . . ?
C4 C5 C6 C7 0.4(3) . . . . ?
C3 C2 C7 C6 1.1(4) . . . . ?
C6 C5 C4 C8 -176.1(2) . . . . ?
C6 C5 C4 C3 1.5(3) . . . . ?
C1 O1 C2 C7 -3.3(4) . . . . ?
C1 O1 C2 C3 175.7(2) . . . . ?
N2 C9 C6 C5 13.9(4) 3_565 . . . ?
N2 C9 C6 C7 -167.2(2) 3_565 . . . ?
N2 C12 C11 C10 -63.4(3) . . . . ?
C10 N1 C8 C4 173.4(2) . . . . ?
